data_4340064
loop_
_publ_author_name
'Zhang, Jiliang'
'Wang, Yingmin'
'Bobev, Svilen'

_publ_section_title
;
 Structural Modulations in the Rare-Earth Metal Digermanides REAl1-xGe2
 (RE = Gd-Tm, Lu, Y; 0.8 &lt; x &lt; 0.9). Correlations between Long- and
 Short-Range Vacancy Ordering.
;
_journal_issue 3
_journal_name_full 'Inorganic chemistry'
_journal_page_first 722
_journal_page_last 732
_journal_paper_doi 10.1021/ic501002j
_journal_volume 54
_journal_year 2015
_chemical_formula_sum 'Al0.17 Ge2 Y'
_chemical_formula_weight 239.15
_chemical_name_systematic
; 
 ? 
;
_space_group_IT_number 63
_symmetry_cell_setting orthorhombic
_symmetry_space_group_name_Hall '-C 2c 2'
_symmetry_space_group_name_H-M 'C m c m'
_atom_sites_solution_primary direct
_atom_sites_solution_secondary difmap
_audit_creation_method SHELXL-97
_cell_angle_alpha 90.00
_cell_angle_beta 90.00
_cell_angle_gamma 90.00
_cell_formula_units_Z 4
_cell_length_a 4.1059(10)
_cell_length_b 16.301(4)
_cell_length_c 3.9465(10)
_cell_measurement_reflns_used 458
_cell_measurement_temperature 200(2)
_cell_measurement_theta_max 27.98
_cell_measurement_theta_min 5.00
_cell_volume 264.14(11)
_computing_cell_refinement 'Bruker SAINT'
_computing_data_collection 'Bruker APEX2'
_computing_data_reduction 'Bruker SAINT'
_computing_molecular_graphics 'Bruker SHELXTL'
_computing_publication_material 'Bruker SHELXTL'
_computing_structure_refinement 'SHELXL-97 (Sheldrick, 1997)'
_computing_structure_solution 'SHELXS-97 (Sheldrick, 1990)'
_diffrn_ambient_temperature 200(2)
_diffrn_measured_fraction_theta_full 1.000
_diffrn_measured_fraction_theta_max 1.000
_diffrn_measurement_device_type 'Bruker APEX-II CCD'
_diffrn_measurement_method '\f and \w scans'
_diffrn_radiation_monochromator graphite
_diffrn_radiation_source 'fine-focus sealed tube'
_diffrn_radiation_type MoK\a
_diffrn_radiation_wavelength 0.71073
_diffrn_reflns_av_R_equivalents 0.0276
_diffrn_reflns_av_sigmaI/netI 0.0146
_diffrn_reflns_limit_h_max 5
_diffrn_reflns_limit_h_min -5
_diffrn_reflns_limit_k_max 20
_diffrn_reflns_limit_k_min -20
_diffrn_reflns_limit_l_max 4
_diffrn_reflns_limit_l_min -4
_diffrn_reflns_number 1528
_diffrn_reflns_theta_full 26.31
_diffrn_reflns_theta_max 26.31
_diffrn_reflns_theta_min 2.50
_diffrn_standards_number 0
_exptl_absorpt_coefficient_mu 44.071
_exptl_absorpt_correction_T_max 0.3515
_exptl_absorpt_correction_T_min 0.1954
_exptl_absorpt_correction_type multi-scan
_exptl_absorpt_process_details SADABS
_exptl_crystal_colour silver
_exptl_crystal_density_diffrn 6.014
_exptl_crystal_density_method 'not measured'
_exptl_crystal_description irregular
_exptl_crystal_F_000 422
_exptl_crystal_size_max 0.06
_exptl_crystal_size_mid 0.04
_exptl_crystal_size_min 0.03
_refine_diff_density_max 2.289
_refine_diff_density_min -1.817
_refine_diff_density_rms 0.248
_refine_ls_extinction_coef 0.0033(7)
_refine_ls_extinction_expression Fc^*^=kFc[1+0.001xFc^2^\l^3^/sin(2\q)]^-1/4^
_refine_ls_extinction_method SHELXL
_refine_ls_goodness_of_fit_ref 1.263
_refine_ls_matrix_type full
_refine_ls_number_parameters 17
_refine_ls_number_reflns 176
_refine_ls_number_restraints 0
_refine_ls_restrained_S_all 1.264
_refine_ls_R_factor_all 0.0260
_refine_ls_R_factor_gt 0.0248
_refine_ls_shift/su_max 0.001
_refine_ls_shift/su_mean 0.000
_refine_ls_structure_factor_coef Fsqd
_refine_ls_weighting_details 'calc w=1/[\s^2^(Fo^2^)+(0.0209P)^2^+5.6587P] where P=(Fo^2^+2Fc^2^)/3'
_refine_ls_weighting_scheme calc
_refine_ls_wR_factor_gt 0.0585
_refine_ls_wR_factor_ref 0.0589
_reflns_number_gt 168
_reflns_number_total 176
_reflns_threshold_expression >2sigma(I)
_cod_data_source_file ic501002j_si_002.cif
_cod_data_source_block YAlGe
_cod_depositor_comments
;
The following automatic conversions were performed:

'_symmetry_cell_setting' value 'Orthorhombic' changed to
'orthorhombic' according to
/usr/data/users/saulius/crontab/automatic-downloads/rss-feeds/ACS/lib/dictionaries/cif_core.dic
dictionary named 'cif_core.dic' version 2.4.2 from 2011-04-26.

Automatic conversion script
Id: cif_fix_values 2281 2013-09-26 08:29:07Z andrius 

 Adding full bibliography for 4340057--4340064.cif.
;
_cod_original_cell_volume 264.15(11)
_cod_original_sg_symbol_H-M Cmcm
_cod_database_code 4340064

loop_
_symmetry_equiv_pos_as_xyz
'x, y, z'
'-x, -y, z+1/2'
'-x, y, -z+1/2'
'x, -y, -z'
'x+1/2, y+1/2, z'
'-x+1/2, -y+1/2, z+1/2'
'-x+1/2, y+1/2, -z+1/2'
'x+1/2, -y+1/2, -z'
'-x, -y, -z'
'x, y, -z-1/2'
'x, -y, z-1/2'
'-x, y, z'
'-x+1/2, -y+1/2, -z'
'x+1/2, y+1/2, -z-1/2'
'x+1/2, -y+1/2, z-1/2'
'-x+1/2, y+1/2, z'

loop_
_atom_site_label
_atom_site_type_symbol
_atom_site_fract_x
_atom_site_fract_y
_atom_site_fract_z
_atom_site_U_iso_or_equiv
_atom_site_adp_type
_atom_site_occupancy
_atom_site_symmetry_multiplicity
_atom_site_calc_flag
_atom_site_refinement_flags
Y Y 0.0000 0.39574(6) 0.2500 0.0054(4) Uani 1 4 d S
Ge1 Ge 0.0000 0.04974(8) 0.2500 0.0099(4) Uani 1 4 d S
Ge2 Ge 0.0000 0.75238(9) 0.2500 0.0281(5) Uani 1 4 d S
Al Al 0.0000 0.1908(12) 0.2500 0.004(6) Uiso 0.17(2) 4 d SP

loop_
_atom_site_aniso_label
_atom_site_aniso_U_11
_atom_site_aniso_U_22
_atom_site_aniso_U_33
_atom_site_aniso_U_23
_atom_site_aniso_U_13
_atom_site_aniso_U_12
Y 0.0045(6) 0.0066(6) 0.0053(6) 0.000 0.000 0.000
Ge1 0.0056(7) 0.0198(8) 0.0044(7) 0.000 0.000 0.000
Ge2 0.0339(10) 0.0128(8) 0.0377(10) 0.000 0.000 0.000

loop_
_atom_type_symbol
_atom_type_description
_atom_type_scat_dispersion_real
_atom_type_scat_dispersion_imag
_atom_type_scat_source
Al Al 0.0645 0.0514 'International Tables Vol C Tables 4.2.6.8 and 6.1.1.4'
Ge Ge 0.1547 1.8001 'International Tables Vol C Tables 4.2.6.8 and 6.1.1.4'
Y Y -2.7962 3.5667 'International Tables Vol C Tables 4.2.6.8 and 6.1.1.4'

loop_
_geom_angle_atom_site_label_1
_geom_angle_atom_site_label_2
_geom_angle_atom_site_label_3
_geom_angle
_geom_angle_site_symmetry_1
_geom_angle_site_symmetry_3
Ge1 Y Ge1 145.34(7) 13_556 13_455
Ge1 Y Ge1 86.98(3) 13_556 13_456
Ge1 Y Ge1 82.83(3) 13_455 13_456
Ge1 Y Ge1 82.83(3) 13_556 13
Ge1 Y Ge1 86.98(3) 13_455 13
Ge1 Y Ge1 145.34(7) 13_456 13
Ge1 Y Ge2 132.69(3) 13_556 5_445
Ge1 Y Ge2 76.68(3) 13_455 5_445
Ge1 Y Ge2 76.68(3) 13_456 5_445
Ge1 Y Ge2 132.69(3) 13 5_445
Ge1 Y Ge2 76.68(3) 13_556 5_545
Ge1 Y Ge2 132.69(3) 13_455 5_545
Ge1 Y Ge2 132.69(3) 13_456 5_545
Ge1 Y Ge2 76.68(3) 13 5_545
Ge2 Y Ge2 82.60(5) 5_445 5_545
Ge1 Y Ge2 130.49(3) 13_556 9_565
Ge1 Y Ge2 79.17(3) 13_455 9_565
Ge1 Y Ge2 130.49(3) 13_456 9_565
Ge1 Y Ge2 79.17(3) 13 9_565
Ge2 Y Ge2 54.427(18) 5_445 9_565
Ge2 Y Ge2 54.427(18) 5_545 9_565
Ge1 Y Ge2 79.17(3) 13_556 9_566
Ge1 Y Ge2 130.49(3) 13_455 9_566
Ge1 Y Ge2 79.17(3) 13_456 9_566
Ge1 Y Ge2 130.49(3) 13 9_566
Ge2 Y Ge2 54.427(18) 5_445 9_566
Ge2 Y Ge2 54.427(18) 5_545 9_566
Ge2 Y Ge2 78.51(5) 9_565 9_566
Ge1 Y Al 171.0(3) 13_556 13_455
Ge1 Y Al 43.7(3) 13_455 13_455
Ge1 Y Al 95.65(9) 13_456 13_455
Ge1 Y Al 99.56(8) 13 13_455
Ge2 Y Al 40.6(2) 5_445 13_455
Ge2 Y Al 95.3(3) 5_545 13_455
Ge2 Y Al 42.6(2) 9_565 13_455
Ge2 Y Al 92.8(3) 9_566 13_455
Ge1 Y Al 43.7(3) 13_556 13_556
Ge1 Y Al 171.0(3) 13_455 13_556
Ge1 Y Al 99.56(8) 13_456 13_556
Ge1 Y Al 95.65(9) 13 13_556
Ge2 Y Al 95.3(3) 5_445 13_556
Ge2 Y Al 40.6(2) 5_545 13_556
Ge2 Y Al 92.8(3) 9_565 13_556
Ge2 Y Al 42.6(2) 9_566 13_556
Al Y Al 127.3(6) 13_455 13_556
Ge1 Y Al 99.56(8) 13_556 13_456
Ge1 Y Al 95.65(9) 13_455 13_456
Ge1 Y Al 43.7(3) 13_456 13_456
Ge1 Y Al 171.0(3) 13 13_456
Ge2 Y Al 40.6(2) 5_445 13_456
Ge2 Y Al 95.3(3) 5_545 13_456
Ge2 Y Al 92.8(3) 9_565 13_456
Ge2 Y Al 42.6(2) 9_566 13_456
Al Y Al 76.8(2) 13_455 13_456
Al Y Al 80.5(3) 13_556 13_456
Ge1 Y Al 95.65(9) 13_556 13
Ge1 Y Al 99.56(8) 13_455 13
Ge1 Y Al 171.0(3) 13_456 13
Ge1 Y Al 43.7(3) 13 13
Ge2 Y Al 95.3(3) 5_445 13
Ge2 Y Al 40.6(2) 5_545 13
Ge2 Y Al 42.6(2) 9_565 13
Ge2 Y Al 92.8(3) 9_566 13
Al Y Al 80.5(3) 13_455 13
Al Y Al 76.8(2) 13_556 13
Al Y Al 127.3(6) 13_456 13
Al Ge1 Ge1 129.41(5) . 9
Al Ge1 Ge1 129.41(5) . 9_556
Ge1 Ge1 Ge1 101.17(9) 9 9_556
Al Ge1 Y 72.67(3) . 13_556
Ge1 Ge1 Y 134.44(3) 9 13_556
Ge1 Ge1 Y 71.22(2) 9_556 13_556
Al Ge1 Y 72.67(3) . 13_455
Ge1 Ge1 Y 71.22(2) 9 13_455
Ge1 Ge1 Y 134.44(3) 9_556 13_455
Y Ge1 Y 145.34(7) 13_556 13_455
Al Ge1 Y 72.67(3) . 13
Ge1 Ge1 Y 71.22(2) 9 13
Ge1 Ge1 Y 134.44(3) 9_556 13
Y Ge1 Y 82.83(3) 13_556 13
Y Ge1 Y 86.98(3) 13_455 13
Al Ge1 Y 72.67(3) . 13_456
Ge1 Ge1 Y 134.44(3) 9 13_456
Ge1 Ge1 Y 71.22(2) 9_556 13_456
Y Ge1 Y 86.98(3) 13_556 13_456
Y Ge1 Y 82.83(3) 13_455 13_456
Y Ge1 Y 145.34(7) 13 13_456
Al Ge1 Y 140.72(2) . 5_445
Ge1 Ge1 Y 60.56(4) 9 5_445
Ge1 Ge1 Y 60.56(4) 9_556 5_445
Y Ge1 Y 131.78(3) 13_556 5_445
Y Ge1 Y 78.17(3) 13_455 5_445
Y Ge1 Y 131.78(3) 13 5_445
Y Ge1 Y 78.17(3) 13_456 5_445
Al Ge1 Y 140.72(2) . 5_545
Ge1 Ge1 Y 60.56(4) 9 5_545
Ge1 Ge1 Y 60.56(4) 9_556 5_545
Y Ge1 Y 78.17(3) 13_556 5_545
Y Ge1 Y 131.78(3) 13_455 5_545
Y Ge1 Y 78.17(3) 13 5_545
Y Ge1 Y 131.78(3) 13_456 5_545
Y Ge1 Y 78.55(4) 5_445 5_545
Al Ge2 Al 129.7(9) 9_566 9_565
Al Ge2 Al 100.8(4) 9_566 5_455
Al Ge2 Al 100.8(4) 9_565 5_455
Al Ge2 Al 100.8(4) 9_566 5
Al Ge2 Al 100.8(4) 9_565 5
Al Ge2 Al 127.9(9) 5_455 5
Al Ge2 Ge2 52.02(19) 9_566 13_566
Al Ge2 Ge2 129.69(17) 9_565 13_566
Al Ge2 Ge2 129.5(2) 5_455 13_566
Al Ge2 Ge2 48.75(17) 5 13_566
Al Ge2 Ge2 129.69(17) 9_566 13_465
Al Ge2 Ge2 52.02(19) 9_565 13_465
Al Ge2 Ge2 48.75(17) 5_455 13_465
Al Ge2 Ge2 129.5(2) 5 13_465
Ge2 Ge2 Ge2 176.88(12) 13_566 13_465
Al Ge2 Ge2 129.69(17) 9_566 13_565
Al Ge2 Ge2 52.02(19) 9_565 13_565
Al Ge2 Ge2 129.5(2) 5_455 13_565
Al Ge2 Ge2 48.75(17) 5 13_565
Ge2 Ge2 Ge2 87.69(2) 13_566 13_565
Ge2 Ge2 Ge2 92.22(2) 13_465 13_565
Al Ge2 Ge2 52.02(19) 9_566 13_466
Al Ge2 Ge2 129.69(17) 9_565 13_466
Al Ge2 Ge2 48.75(17) 5_455 13_466
Al Ge2 Ge2 129.5(2) 5 13_466
Ge2 Ge2 Ge2 92.22(2) 13_566 13_466
Ge2 Ge2 Ge2 87.69(2) 13_465 13_466
Ge2 Ge2 Ge2 176.88(12) 13_565 13_466
Al Ge2 Y 71.4(3) 9_566 5
Al Ge2 Y 71.4(3) 9_565 5
Al Ge2 Y 157.4(4) 5_455 5
Al Ge2 Y 74.8(4) 5 5
Ge2 Ge2 Y 62.92(4) 13_566 5
Ge2 Ge2 Y 119.74(6) 13_465 5
Ge2 Ge2 Y 62.92(4) 13_565 5
Ge2 Ge2 Y 119.74(6) 13_466 5
Al Ge2 Y 71.4(3) 9_566 5_455
Al Ge2 Y 71.4(3) 9_565 5_455
Al Ge2 Y 74.8(4) 5_455 5_455
Al Ge2 Y 157.4(4) 5 5_455
Ge2 Ge2 Y 119.74(6) 13_566 5_455
Ge2 Ge2 Y 62.92(4) 13_465 5_455
Ge2 Ge2 Y 119.74(6) 13_565 5_455
Ge2 Ge2 Y 62.92(4) 13_466 5_455
Y Ge2 Y 82.60(5) 5 5_455
Al Ge2 Y 154.4(5) 9_566 9_565
Al Ge2 Y 75.9(5) 9_565 9_565
Al Ge2 Y 70.1(3) 5_455 9_565
Al Ge2 Y 70.1(3) 5 9_565
Ge2 Ge2 Y 114.66(6) 13_566 9_565
Ge2 Ge2 Y 62.65(4) 13_465 9_565
Ge2 Ge2 Y 62.65(4) 13_565 9_565
Ge2 Ge2 Y 114.66(6) 13_466 9_565
Y Ge2 Y 125.573(18) 5 9_565
Y Ge2 Y 125.573(18) 5_455 9_565
Al Ge2 Y 75.9(5) 9_566 9_566
Al Ge2 Y 154.4(5) 9_565 9_566
Al Ge2 Y 70.1(3) 5_455 9_566
Al Ge2 Y 70.1(3) 5 9_566
Ge2 Ge2 Y 62.65(4) 13_566 9_566
Ge2 Ge2 Y 114.66(6) 13_465 9_566
Ge2 Ge2 Y 114.66(6) 13_565 9_566
Ge2 Ge2 Y 62.65(4) 13_466 9_566
Y Ge2 Y 125.573(18) 5 9_566
Y Ge2 Y 125.573(18) 5_455 9_566
Y Ge2 Y 78.51(5) 9_565 9_566
Ge2 Al Ge2 129.7(9) 9_566 9_565
Ge2 Al Ge2 79.2(4) 9_566 5_545
Ge2 Al Ge2 79.2(4) 9_565 5_545
Ge2 Al Ge2 79.2(4) 9_566 5_445
Ge2 Al Ge2 79.2(4) 9_565 5_445
Ge2 Al Ge2 127.9(9) 5_545 5_445
Ge2 Al Ge1 115.2(5) 9_566 .
Ge2 Al Ge1 115.2(5) 9_565 .
Ge2 Al Ge1 116.1(4) 5_545 .
Ge2 Al Ge1 116.1(4) 5_445 .
Ge2 Al Y 138.66(5) 9_566 13_455
Ge2 Al Y 68.07(12) 9_565 13_455
Ge2 Al Y 140.84(3) 5_545 13_455
Ge2 Al Y 67.34(10) 5_445 13_455
Ge1 Al Y 63.7(3) . 13_455
Ge2 Al Y 68.07(12) 9_566 13_556
Ge2 Al Y 138.66(5) 9_565 13_556
Ge2 Al Y 67.34(10) 5_545 13_556
Ge2 Al Y 140.84(3) 5_445 13_556
Ge1 Al Y 63.7(3) . 13_556
Y Al Y 127.3(6) 13_455 13_556
Ge2 Al Y 68.07(12) 9_566 13_456
Ge2 Al Y 138.66(5) 9_565 13_456
Ge2 Al Y 140.84(3) 5_545 13_456
Ge2 Al Y 67.34(10) 5_445 13_456
Ge1 Al Y 63.7(3) . 13_456
Y Al Y 76.8(2) 13_455 13_456
Y Al Y 80.5(3) 13_556 13_456
Ge2 Al Y 138.66(5) 9_566 13
Ge2 Al Y 68.07(12) 9_565 13
Ge2 Al Y 67.34(10) 5_545 13
Ge2 Al Y 140.84(3) 5_445 13
Ge1 Al Y 63.7(3) . 13
Y Al Y 80.5(3) 13_455 13
Y Al Y 76.8(2) 13_556 13
Y Al Y 127.3(6) 13_456 13
Ge2 Al Y 64.8(5) 9_566 .
Ge2 Al Y 64.8(5) 9_565 .
Ge2 Al Y 63.9(4) 5_545 .
Ge2 Al Y 63.9(4) 5_445 .
Ge1 Al Y 180.0 . .
Y Al Y 116.3(3) 13_455 .
Y Al Y 116.3(3) 13_556 .
Y Al Y 116.3(3) 13_456 .
Y Al Y 116.3(3) 13 .

loop_
_geom_bond_atom_site_label_1
_geom_bond_atom_site_label_2
_geom_bond_distance
_geom_bond_site_symmetry_2
Y Ge1 2.9830(7) 13_556
Y Ge1 2.9830(7) 13_455
Y Ge1 2.9830(7) 13_456
Y Ge1 2.9830(7) 13
Y Ge2 3.1107(14) 5_445
Y Ge2 3.1107(14) 5_545
Y Ge2 3.1183(15) 9_565
Y Ge2 3.1183(15) 9_566
Y Al 3.178(9) 13_455
Y Al 3.178(9) 13_556
Y Al 3.178(9) 13_456
Y Al 3.178(9) 13
Ge1 Al 2.30(2) .
Ge1 Ge1 2.5541(17) 9
Ge1 Ge1 2.5541(17) 9_556
Ge1 Y 2.9830(7) 13_556
Ge1 Y 2.9830(7) 13_455
Ge1 Y 2.9830(7) 13
Ge1 Y 2.9830(7) 13_456
Ge1 Y 3.2429(13) 5_445
Ge1 Y 3.2429(13) 5_545
Ge2 Al 2.180(8) 9_566
Ge2 Al 2.180(8) 9_565
Ge2 Al 2.285(9) 5_455
Ge2 Al 2.285(9) 5
Ge2 Ge2 2.8486(5) 13_566
Ge2 Ge2 2.8486(5) 13_465
Ge2 Ge2 2.8486(5) 13_565
Ge2 Ge2 2.8486(5) 13_466
Ge2 Y 3.1107(14) 5
Ge2 Y 3.1107(14) 5_455
Ge2 Y 3.1183(15) 9_565
Ge2 Y 3.1183(15) 9_566
Al Ge2 2.180(8) 9_566
Al Ge2 2.180(8) 9_565
Al Ge2 2.285(9) 5_545
Al Ge2 2.285(9) 5_445
Al Y 3.178(9) 13_455
Al Y 3.178(9) 13_556
Al Y 3.178(9) 13_456
Al Y 3.178(9) 13
